data_4306986
loop_
_publ_author_name
'Jianfeng Li'
'Bruce C. Noll'
'Charles E. Schulz'
'W. Robert Scheidt'

_publ_section_title
;
New Insights on the Electronic and Molecular Structure of Cyanide-Ligated
Iron(III) Porphyrinates
;
_journal_name_full 'Inorganic Chemistry'
_journal_page_first 2286
_journal_page_last 2298
_journal_paper_doi 10.1021/ic061463u
_journal_volume 46
_journal_year 2007
_chemical_formula_moiety 'C49 H34 Fe N7, C4 H6 N2, C H Cl3'
_chemical_formula_sum 'C54 H41 Cl3 Fe N9'
_chemical_formula_weight 978.16
_chemical_name_common '[Fe(TPP)(CN)(1-MeIm)]'
_chemical_name_systematic
; 
 ? 
;
_space_group_IT_number 14
_space_group_name_Hall '-P 2ybc'
_symmetry_cell_setting monoclinic
_symmetry_space_group_name_Hall '-P 2ybc'
_symmetry_space_group_name_H-M 'P 1 21/c 1'
_atom_sites_solution_hydrogens geom
_atom_sites_solution_primary direct
_atom_sites_solution_secondary difmap
_audit_creation_method SHELXL-97
_cell_angle_alpha 90.00
_cell_angle_beta 121.1090(10)
_cell_angle_gamma 90.00
_cell_formula_units_Z 4
_cell_length_a 20.7612(3)
_cell_length_b 9.75350(10)
_cell_length_c 26.5363(4)
_cell_measurement_reflns_used 7226
_cell_measurement_temperature 100(2)
_cell_measurement_theta_max 31.11
_cell_measurement_theta_min 2.88
_cell_volume 4600.67(12)
_computing_cell_refinement 'Brucker APEX2/SAINT'
_computing_data_collection 'Brucker APEX2'
_computing_data_reduction 'Brucker SAINT/SHELXTL'
_computing_molecular_graphics Ortep3
_computing_publication_material SHELXL-97
_computing_structure_refinement 'SHELXL-97 (Sheldrick, 1997)'
_computing_structure_solution 'SHELXS-97 (Sheldrick, 1990)'
_diffrn_ambient_temperature 100(2)
_diffrn_measured_fraction_theta_full 0.993
_diffrn_measured_fraction_theta_max 0.993
_diffrn_measurement_device_type 'Bruker Smart Apex CCD area detector'
_diffrn_measurement_method '\f and \w scans'
_diffrn_radiation_monochromator graphite
_diffrn_radiation_source 'fine-focus sealed tube'
_diffrn_radiation_type MoK\a
_diffrn_radiation_wavelength 0.71073
_diffrn_reflns_av_R_equivalents 0.0319
_diffrn_reflns_av_sigmaI/netI 0.0529
_diffrn_reflns_limit_h_max 23
_diffrn_reflns_limit_h_min -32
_diffrn_reflns_limit_k_max 15
_diffrn_reflns_limit_k_min -9
_diffrn_reflns_limit_l_max 42
_diffrn_reflns_limit_l_min -39
_diffrn_reflns_number 79823
_diffrn_reflns_theta_full 34.35
_diffrn_reflns_theta_max 34.35
_diffrn_reflns_theta_min 1.15
_exptl_absorpt_coefficient_mu 0.552
_exptl_absorpt_correction_T_max 0.962
_exptl_absorpt_correction_T_min 0.858
_exptl_absorpt_correction_type multi-scan
_exptl_absorpt_process_details '(SADABS; Sheldrick, 1996)'
_exptl_crystal_colour black
_exptl_crystal_density_diffrn 1.412
_exptl_crystal_density_method 'not measured'
_exptl_crystal_description plate
_exptl_crystal_F_000 2020
_exptl_crystal_size_max 0.423
_exptl_crystal_size_mid 0.231
_exptl_crystal_size_min 0.070
_refine_diff_density_max 1.281
_refine_diff_density_min -0.838
_refine_diff_density_rms 0.084
_refine_ls_extinction_method none
_refine_ls_goodness_of_fit_ref 1.111
_refine_ls_hydrogen_treatment constr
_refine_ls_matrix_type full
_refine_ls_number_parameters 606
_refine_ls_number_reflns 19164
_refine_ls_number_restraints 0
_refine_ls_restrained_S_all 1.111
_refine_ls_R_factor_all 0.0765
_refine_ls_R_factor_gt 0.0462
_refine_ls_shift/su_max 0.001
_refine_ls_shift/su_mean 0.000
_refine_ls_structure_factor_coef Fsqd
_refine_ls_weighting_details 'calc w=1/[\s^2^(Fo^2^)+(0.0697P)^2^+0.4451P] where P=(Fo^2^+2Fc^2^)/3'
_refine_ls_weighting_scheme calc
_refine_ls_wR_factor_gt 0.1281
_refine_ls_wR_factor_ref 0.1380
_reflns_number_gt 13118
_reflns_number_total 19164
_reflns_threshold_expression >2sigma(I)
_cod_data_source_file ic061463urom20060803_031316.cif
_cod_data_source_block bcn857
_cod_original_cell_volume 4600.67(11)
_cod_database_code 4306986

loop_
_symmetry_equiv_pos_as_xyz
'x, y, z'
'-x, y+1/2, -z+1/2'
'-x, -y, -z'
'x, -y-1/2, z-1/2'

loop_
_atom_site_label
_atom_site_type_symbol
_atom_site_fract_x
_atom_site_fract_y
_atom_site_fract_z
_atom_site_U_iso_or_equiv
_atom_site_adp_type
_atom_site_occupancy
_atom_site_symmetry_multiplicity
_atom_site_calc_flag
_atom_site_refinement_flags
_atom_site_disorder_assembly
_atom_site_disorder_group
Fe1 Fe 0.284937(11) 0.78715(2) 0.024972(8) 0.01023(5) Uani 1 1 d . . .
N1 N 0.39374(6) 0.78304(12) 0.05054(5) 0.0116(2) Uani 1 1 d . . .
N2 N 0.25716(6) 0.73905(12) -0.05667(5) 0.0121(2) Uani 1 1 d . . .
N3 N 0.17621(6) 0.79680(12) -0.00082(5) 0.0117(2) Uani 1 1 d . . .
N4 N 0.31334(6) 0.82403(12) 0.10788(5) 0.0121(2) Uani 1 1 d . . .
N5 N 0.28177(6) 0.98782(12) 0.00578(5) 0.0139(2) Uani 1 1 d . . .
N6 N 0.24233(7) 1.19056(12) -0.03510(5) 0.0157(2) Uani 1 1 d . . .
N7 N 0.28377(7) 0.48097(14) 0.05269(5) 0.0200(3) Uani 1 1 d . . .
N8 N 0.27580(7) 0.43456(16) 0.29593(6) 0.0257(3) Uani 1 1 d . . .
N9 N 0.28239(10) 0.2151(2) 0.31728(9) 0.0510(5) Uani 1 1 d . . .
C(A1 C 0.45469(8) 0.80098(14) 0.10670(6) 0.0122(2) Uani 1 1 d . . .
C(A2 C 0.42363(7) 0.76953(14) 0.01506(6) 0.0122(2) Uani 1 1 d . . .
C(A3 C 0.30605(8) 0.71232(14) -0.07581(6) 0.0134(3) Uani 1 1 d . . .
C(A4 C 0.18621(8) 0.71197(15) -0.10378(6) 0.0132(3) Uani 1 1 d . . .
C(A5 C 0.11563(8) 0.78016(14) -0.05698(6) 0.0126(2) Uani 1 1 d . . .
C(A6 C 0.14657(7) 0.83387(14) 0.03316(6) 0.0123(2) Uani 1 1 d . . .
C(A7 C 0.26488(8) 0.83512(14) 0.12855(6) 0.0121(2) Uani 1 1 d . . .
C(A8 C 0.38458(8) 0.81485(14) 0.15744(6) 0.0119(2) Uani 1 1 d . . .
C(B1 C 0.52331(8) 0.80470(15) 0.10560(6) 0.0145(3) Uani 1 1 d . . .
H36 H 0.5727 0.8174 0.1384 0.017 Uiso 1 1 calc R . .
C(B2 C 0.50404(8) 0.78667(15) 0.04883(6) 0.0152(3) Uani 1 1 d . . .
H35 H 0.5372 0.7856 0.0342 0.018 Uiso 1 1 calc R . .
C(B3 C 0.26489(8) 0.66479(16) -0.13583(6) 0.0168(3) Uani 1 1 d . . .
H25 H 0.2856 0.6391 -0.1591 0.020 Uiso 1 1 calc R . .
C(B4 C 0.19126(8) 0.66347(16) -0.15294(6) 0.0175(3) Uani 1 1 d . . .
H24 H 0.1506 0.6358 -0.1903 0.021 Uiso 1 1 calc R . .
C(B5 C 0.04706(8) 0.81572(15) -0.05881(6) 0.0142(3) Uani 1 1 d . . .
H14 H -0.0022 0.8150 -0.0926 0.017 Uiso 1 1 calc R . .
C(B6 C 0.06599(8) 0.85015(15) -0.00357(6) 0.0143(3) Uani 1 1 d . . .
H13 H 0.0327 0.8795 0.0088 0.017 Uiso 1 1 calc R . .
C(B7 C 0.30643(8) 0.83018(15) 0.19187(6) 0.0142(3) Uani 1 1 d . . .
H3 H 0.2859 0.8354 0.2166 0.017 Uiso 1 1 calc R . .
C(B8 C 0.38008(8) 0.81681(15) 0.20967(6) 0.0141(3) Uani 1 1 d . . .
H2 H 0.4210 0.8100 0.2491 0.017 Uiso 1 1 calc R . .
C(M1 C 0.38359(8) 0.73280(14) -0.04402(6) 0.0125(3) Uani 1 1 d . . .
C(M2 C 0.11892(8) 0.73472(15) -0.10532(6) 0.0134(3) Uani 1 1 d . . .
C(M3 C 0.18682(8) 0.84816(14) 0.09423(6) 0.0124(2) Uani 1 1 d . . .
C(M4 C 0.45206(8) 0.80843(14) 0.15793(6) 0.0128(3) Uani 1 1 d . . .
C1 C 0.42666(8) 0.71062(15) -0.07431(6) 0.0134(3) Uani 1 1 d . . .
C2 C 0.45405(9) 0.58162(17) -0.07577(7) 0.0237(3) Uani 1 1 d . . .
H29 H 0.4432 0.5054 -0.0591 0.028 Uiso 1 1 calc R . .
C3 C 0.49712(10) 0.56355(19) -0.10145(8) 0.0290(4) Uani 1 1 d . . .
H30 H 0.5166 0.4754 -0.1014 0.035 Uiso 1 1 calc R . .
C4 C 0.51187(9) 0.67297(19) -0.12706(7) 0.0231(3) Uani 1 1 d . . .
H31 H 0.5411 0.6603 -0.1448 0.028 Uiso 1 1 calc R . .
C5 C 0.48367(9) 0.80101(18) -0.12654(6) 0.0214(3) Uani 1 1 d . . .
H32 H 0.4930 0.8765 -0.1445 0.026 Uiso 1 1 calc R . .
C6 C 0.44171(8) 0.81982(16) -0.09993(6) 0.0180(3) Uani 1 1 d . . .
H33 H 0.4232 0.9085 -0.0993 0.022 Uiso 1 1 calc R . .
C7 C 0.04644(8) 0.71124(15) -0.16209(6) 0.0143(3) Uani 1 1 d . . .
C8 C -0.00122(8) 0.60426(16) -0.16742(6) 0.0187(3) Uani 1 1 d . . .
H18 H 0.0126 0.5448 -0.1350 0.022 Uiso 1 1 calc R . .
C9 C -0.06909(9) 0.58430(18) -0.22011(7) 0.0223(3) Uani 1 1 d . . .
H19 H -0.1011 0.5107 -0.2236 0.027 Uiso 1 1 calc R . .
C10 C -0.09004(9) 0.67117(18) -0.26732(7) 0.0226(3) Uani 1 1 d . . .
H20 H -0.1366 0.6580 -0.3031 0.027 Uiso 1 1 calc R . .
C11 C -0.04276(9) 0.77758(17) -0.26220(6) 0.0203(3) Uani 1 1 d . . .
H21 H -0.0570 0.8372 -0.2946 0.024 Uiso 1 1 calc R . .
C12 C 0.02519(8) 0.79747(16) -0.21003(6) 0.0172(3) Uani 1 1 d . . .
H22 H 0.0574 0.8703 -0.2070 0.021 Uiso 1 1 calc R . .
C13 C 0.14416(7) 0.87241(15) 0.12473(6) 0.0129(3) Uani 1 1 d . . .
C14 C 0.09103(8) 0.77694(16) 0.12014(7) 0.0180(3) Uani 1 1 d . . .
H11 H 0.0816 0.6967 0.0971 0.022 Uiso 1 1 calc R . .
C15 C 0.05212(9) 0.79843(16) 0.14896(7) 0.0203(3) Uani 1 1 d . . .
H10 H 0.0162 0.7329 0.1456 0.024 Uiso 1 1 calc R . .
C16 C 0.06540(8) 0.91566(17) 0.18285(6) 0.0202(3) Uani 1 1 d . . .
H9 H 0.0386 0.9302 0.2025 0.024 Uiso 1 1 calc R . .
C17 C 0.11741(8) 1.01057(17) 0.18778(6) 0.0191(3) Uani 1 1 d . . .
H8 H 0.1265 1.0906 0.2109 0.023 Uiso 1 1 calc R . .
C18 C 0.15700(8) 0.98968(16) 0.15886(6) 0.0161(3) Uani 1 1 d . . .
H7 H 0.1928 1.0557 0.1625 0.019 Uiso 1 1 calc R . .
C19 C 0.52403(8) 0.80767(15) 0.21596(6) 0.0129(3) Uani 1 1 d . . .
C20 C 0.56113(8) 0.68436(15) 0.24031(6) 0.0175(3) Uani 1 1 d . . .
H44 H 0.5424 0.6018 0.2184 0.021 Uiso 1 1 calc R . .
C21 C 0.62502(8) 0.68077(16) 0.29607(6) 0.0197(3) Uani 1 1 d . . .
H43 H 0.6492 0.5958 0.3125 0.024 Uiso 1 1 calc R . .
C22 C 0.65379(8) 0.80113(16) 0.32806(6) 0.0181(3) Uani 1 1 d . . .
H42 H 0.6969 0.7983 0.3666 0.022 Uiso 1 1 calc R . .
C23 C 0.61950(8) 0.92513(16) 0.30351(6) 0.0169(3) Uani 1 1 d . . .
H41 H 0.6402 1.0081 0.3245 0.020 Uiso 1 1 calc R . .
C24 C 0.55448(8) 0.92814(15) 0.24788(6) 0.0156(3) Uani 1 1 d . . .
H40 H 0.5306 1.0133 0.2315 0.019 Uiso 1 1 calc R . .
C25 C 0.28587(7) 0.59593(15) 0.04219(6) 0.0134(3) Uani 1 1 d . . .
C26 C 0.34109(9) 1.07874(17) 0.03042(8) 0.0269(4) Uani 1 1 d . . .
H49 H 0.3912 1.0570 0.0603 0.032 Uiso 1 1 calc R . .
C27 C 0.31703(9) 1.20367(17) 0.00548(8) 0.0260(4) Uani 1 1 d . . .
H48 H 0.3465 1.2846 0.0145 0.031 Uiso 1 1 calc R . .
C28 C 0.22328(8) 1.05971(15) -0.03384(6) 0.0153(3) Uani 1 1 d . . .
H46 H 0.1742 1.0234 -0.0582 0.018 Uiso 1 1 calc R . .
C29 C 0.19211(9) 1.29906(16) -0.07329(7) 0.0205(3) Uani 1 1 d . . .
H47A H 0.1402 1.2650 -0.0947 0.031 Uiso 1 1 calc R . .
H47B H 0.2069 1.3266 -0.1014 0.031 Uiso 1 1 calc R . .
H47C H 0.1955 1.3782 -0.0493 0.031 Uiso 1 1 calc R . .
C30 C 0.26906(12) 0.5636(2) 0.26556(9) 0.0362(4) Uani 1 1 d . . .
H50A H 0.2209 0.5657 0.2281 0.054 Uiso 1 1 calc R . .
H50B H 0.3104 0.5712 0.2580 0.054 Uiso 1 1 calc R . .
H50C H 0.2714 0.6405 0.2902 0.054 Uiso 1 1 calc R . .
C31 C 0.28600(9) 0.4194(2) 0.35105(8) 0.0354(5) Uani 1 1 d . . .
H51 H 0.2895 0.4930 0.3758 0.042 Uiso 1 1 calc R . .
C32 C 0.29017(9) 0.2890(2) 0.36468(7) 0.0275(4) Uani 1 1 d . . .
H52 H 0.2972 0.2523 0.4003 0.033 Uiso 1 1 calc R . .
C33 C 0.27252(9) 0.30417(16) 0.27405(7) 0.0203(3) Uani 1 1 d . . .
H53 H 0.2649 0.2812 0.2366 0.024 Uiso 1 1 calc R . .
C34 C 0.14203(9) 0.36611(17) 0.05029(7) 0.0215(3) Uani 1 1 d . . .
H54 H 0.1939 0.3951 0.0613 0.026 Uiso 1 1 calc R . .
Cl1 Cl 0.13120(3) 0.19128(4) 0.03148(2) 0.03106(10) Uani 1 1 d . . .
Cl2 Cl 0.07682(2) 0.46734(5) -0.009221(19) 0.03137(10) Uani 1 1 d . . .
Cl3 Cl 0.13157(3) 0.39090(5) 0.111841(18) 0.03062(10) Uani 1 1 d . . .

loop_
_atom_site_aniso_label
_atom_site_aniso_U_11
_atom_site_aniso_U_22
_atom_site_aniso_U_33
_atom_site_aniso_U_23
_atom_site_aniso_U_13
_atom_site_aniso_U_12
Fe1 0.00932(9) 0.01187(9) 0.00939(8) -0.00040(7) 0.00475(7) -0.00007(7)
N1 0.0106(5) 0.0134(5) 0.0106(5) -0.0008(4) 0.0053(4) -0.0007(4)
N2 0.0112(5) 0.0148(6) 0.0104(5) -0.0012(4) 0.0056(4) 0.0001(4)
N3 0.0103(5) 0.0138(5) 0.0105(5) -0.0003(4) 0.0051(4) 0.0003(4)
N4 0.0101(5) 0.0151(5) 0.0112(5) -0.0007(4) 0.0054(4) 0.0001(4)
N5 0.0138(5) 0.0141(6) 0.0130(5) -0.0009(4) 0.0064(4) -0.0004(4)
N6 0.0173(6) 0.0135(6) 0.0160(5) 0.0009(4) 0.0083(5) 0.0016(5)
N7 0.0212(6) 0.0188(6) 0.0183(6) 0.0022(5) 0.0090(5) -0.0003(5)
N8 0.0205(7) 0.0342(8) 0.0234(7) -0.0051(6) 0.0122(6) -0.0046(6)
N9 0.0327(10) 0.0719(15) 0.0454(11) 0.0095(10) 0.0180(9) -0.0050(9)
C(A1 0.0102(6) 0.0133(6) 0.0119(5) 0.0005(5) 0.0048(5) 0.0002(5)
C(A2 0.0106(6) 0.0133(6) 0.0130(6) 0.0003(5) 0.0063(5) -0.0002(5)
C(A3 0.0133(6) 0.0153(6) 0.0115(5) 0.0002(5) 0.0064(5) 0.0010(5)
C(A4 0.0112(6) 0.0164(7) 0.0107(5) -0.0008(5) 0.0046(5) -0.0008(5)
C(A5 0.0111(6) 0.0131(6) 0.0123(5) -0.0001(5) 0.0052(5) -0.0006(5)
C(A6 0.0111(6) 0.0129(6) 0.0132(6) -0.0007(5) 0.0066(5) -0.0002(5)
C(A7 0.0134(6) 0.0114(6) 0.0124(5) -0.0009(5) 0.0073(5) -0.0008(5)
C(A8 0.0111(6) 0.0135(6) 0.0107(5) -0.0012(5) 0.0053(5) -0.0004(5)
C(B1 0.0097(6) 0.0192(7) 0.0130(6) -0.0004(5) 0.0048(5) 0.0000(5)
C(B2 0.0118(6) 0.0198(7) 0.0153(6) 0.0000(5) 0.0079(5) -0.0002(5)
C(B3 0.0172(7) 0.0223(7) 0.0129(6) -0.0035(5) 0.0092(5) 0.0004(6)
C(B4 0.0165(7) 0.0235(8) 0.0117(6) -0.0042(5) 0.0067(5) -0.0012(6)
C(B5 0.0101(6) 0.0172(7) 0.0135(6) 0.0003(5) 0.0048(5) 0.0001(5)
C(B6 0.0104(6) 0.0171(7) 0.0150(6) -0.0010(5) 0.0062(5) 0.0013(5)
C(B7 0.0147(6) 0.0169(7) 0.0123(6) -0.0001(5) 0.0079(5) -0.0006(5)
C(B8 0.0138(6) 0.0173(7) 0.0098(5) -0.0006(5) 0.0051(5) -0.0007(5)
C(M1 0.0138(6) 0.0132(6) 0.0126(6) 0.0006(5) 0.0082(5) 0.0003(5)
C(M2 0.0113(6) 0.0156(7) 0.0111(5) 0.0008(5) 0.0042(5) -0.0008(5)
C(M3 0.0124(6) 0.0126(6) 0.0130(6) -0.0018(5) 0.0072(5) -0.0010(5)
C(M4 0.0108(6) 0.0145(6) 0.0110(5) -0.0007(5) 0.0041(5) -0.0009(5)
C1 0.0112(6) 0.0171(7) 0.0121(5) -0.0008(5) 0.0062(5) -0.0004(5)
C2 0.0315(9) 0.0183(7) 0.0326(8) 0.0007(7) 0.0246(8) 0.0014(7)
C3 0.0347(9) 0.0245(9) 0.0394(10) -0.0030(8) 0.0273(8) 0.0056(7)
C4 0.0178(7) 0.0372(10) 0.0196(7) -0.0058(7) 0.0134(6) -0.0034(7)
C5 0.0188(7) 0.0308(9) 0.0157(6) 0.0017(6) 0.0097(6) -0.0049(6)
C6 0.0171(7) 0.0201(7) 0.0166(6) 0.0020(6) 0.0086(6) 0.0007(6)
C7 0.0107(6) 0.0196(7) 0.0113(5) -0.0031(5) 0.0049(5) 0.0004(5)
C8 0.0172(7) 0.0215(7) 0.0152(6) -0.0009(6) 0.0068(6) -0.0018(6)
C9 0.0171(7) 0.0271(8) 0.0197(7) -0.0077(6) 0.0074(6) -0.0077(6)
C10 0.0137(7) 0.0338(9) 0.0153(6) -0.0069(6) 0.0041(6) 0.0021(6)
C11 0.0171(7) 0.0294(9) 0.0115(6) -0.0001(6) 0.0052(5) 0.0054(6)
C12 0.0146(7) 0.0225(8) 0.0138(6) -0.0004(5) 0.0068(5) 0.0006(6)
C13 0.0113(6) 0.0153(6) 0.0117(5) 0.0010(5) 0.0055(5) 0.0020(5)
C14 0.0181(7) 0.0186(7) 0.0207(7) -0.0019(6) 0.0125(6) -0.0013(6)
C15 0.0188(7) 0.0221(8) 0.0257(7) 0.0021(6) 0.0155(6) -0.0004(6)
C16 0.0191(7) 0.0287(8) 0.0174(6) 0.0036(6) 0.0126(6) 0.0057(6)
C17 0.0204(7) 0.0223(8) 0.0158(6) -0.0027(6) 0.0102(6) 0.0031(6)
C18 0.0143(6) 0.0192(7) 0.0145(6) -0.0018(5) 0.0073(5) -0.0003(5)
C19 0.0097(6) 0.0175(7) 0.0117(5) -0.0005(5) 0.0057(5) -0.0002(5)
C20 0.0156(7) 0.0156(7) 0.0172(6) -0.0027(5) 0.0056(6) -0.0010(5)
C21 0.0167(7) 0.0186(7) 0.0185(7) 0.0010(6) 0.0053(6) 0.0045(6)
C22 0.0126(6) 0.0251(8) 0.0134(6) -0.0022(6) 0.0045(5) -0.0009(6)
C23 0.0166(7) 0.0192(7) 0.0130(6) -0.0028(5) 0.0062(5) -0.0048(6)
C24 0.0169(7) 0.0146(6) 0.0139(6) 0.0004(5) 0.0069(5) -0.0005(5)
C25 0.0109(6) 0.0183(7) 0.0110(5) -0.0011(5) 0.0057(5) -0.0008(5)
C26 0.0154(7) 0.0174(8) 0.0322(9) 0.0003(7) 0.0012(7) -0.0013(6)
C27 0.0157(7) 0.0165(7) 0.0338(9) 0.0008(7) 0.0043(7) -0.0029(6)
C28 0.0151(6) 0.0147(7) 0.0148(6) -0.0002(5) 0.0067(5) -0.0009(5)
C29 0.0239(8) 0.0163(7) 0.0169(6) 0.0029(5) 0.0074(6) 0.0048(6)
C30 0.0476(12) 0.0272(9) 0.0393(10) -0.0068(8) 0.0263(9) -0.0134(9)
C31 0.0171(8) 0.0664(14) 0.0232(8) -0.0053(9) 0.0107(7) -0.0149(9)
C32 0.0162(7) 0.0491(12) 0.0162(7) 0.0027(7) 0.0077(6) -0.0096(7)
C33 0.0165(7) 0.0251(8) 0.0185(7) -0.0017(6) 0.0084(6) 0.0010(6)
C34 0.0187(7) 0.0216(8) 0.0248(7) 0.0044(6) 0.0117(6) 0.0023(6)
Cl1 0.0430(3) 0.0216(2) 0.0420(2) 0.00025(17) 0.0315(2) 0.00216(18)
Cl2 0.0265(2) 0.0350(2) 0.0303(2) 0.01281(18) 0.01303(18) 0.01063(18)
Cl3 0.0361(2) 0.0317(2) 0.02478(19) -0.00292(17) 0.01622(18) 0.00024(18)

loop_
_atom_type_symbol
_atom_type_description
_atom_type_scat_dispersion_real
_atom_type_scat_dispersion_imag
_atom_type_scat_source
C C 0.0033 0.0016 'International Tables Vol C Tables 4.2.6.8 and 6.1.1.4'
Cl Cl 0.1484 0.1585 'International Tables Vol C Tables 4.2.6.8 and 6.1.1.4'
Fe Fe 0.3463 0.8444 'International Tables Vol C Tables 4.2.6.8 and 6.1.1.4'
N N 0.0061 0.0033 'International Tables Vol C Tables 4.2.6.8 and 6.1.1.4'
H H 0.0000 0.0000 'International Tables Vol C Tables 4.2.6.8 and 6.1.1.4'

loop_
_geom_angle_atom_site_label_1
_geom_angle_atom_site_label_2
_geom_angle_atom_site_label_3
_geom_angle
_geom_angle_site_symmetry_1
_geom_angle_site_symmetry_3
_geom_angle_publ_flag
C25 Fe1 N2 89.52(5) . . ?
C25 Fe1 N3 89.89(5) . . ?
N2 Fe1 N3 89.86(5) . . ?
C25 Fe1 N4 87.24(5) . . ?
N2 Fe1 N4 176.75(5) . . ?
N3 Fe1 N4 90.41(5) . . ?
C25 Fe1 N1 91.67(5) . . ?
N2 Fe1 N1 90.33(5) . . ?
N3 Fe1 N1 178.43(5) . . ?
N4 Fe1 N1 89.49(5) . . ?
C25 Fe1 N5 178.88(6) . . ?
N2 Fe1 N5 90.03(5) . . ?
N3 Fe1 N5 89.08(5) . . ?
N4 Fe1 N5 93.22(5) . . ?
N1 Fe1 N5 89.36(5) . . ?
C(A2 N1 C(A1 105.38(11) . . ?
C(A2 N1 Fe1 126.94(9) . . ?
C(A1 N1 Fe1 127.58(9) . . ?
C(A3 N2 C(A4 106.01(11) . . ?
C(A3 N2 Fe1 126.41(9) . . ?
C(A4 N2 Fe1 127.28(9) . . ?
C(A5 N3 C(A6 105.83(11) . . ?
C(A5 N3 Fe1 127.26(9) . . ?
C(A6 N3 Fe1 126.68(9) . . ?
C(A7 N4 C(A8 105.60(11) . . ?
C(A7 N4 Fe1 126.40(9) . . ?
C(A8 N4 Fe1 126.74(9) . . ?
C28 N5 C26 105.32(13) . . ?
C28 N5 Fe1 127.74(10) . . ?
C26 N5 Fe1 126.92(10) . . ?
C28 N6 C27 107.42(12) . . ?
C28 N6 C29 126.25(13) . . ?
C27 N6 C29 126.32(13) . . ?
C31 N8 C33 107.15(16) . . ?
C31 N8 C30 126.72(17) . . ?
C33 N8 C30 126.13(14) . . ?
C33 N9 C32 109.16(18) . . ?
N1 C(A1 C(M4 125.84(12) . . ?
N1 C(A1 C(B1 110.23(11) . . ?
C(M4 C(A1 C(B1 123.88(12) . . ?
N1 C(A2 C(M1 125.34(12) . . ?
N1 C(A2 C(B2 110.54(11) . . ?
C(M1 C(A2 C(B2 123.91(13) . . ?
N2 C(A3 C(M1 126.31(12) . . ?
N2 C(A3 C(B3 109.88(12) . . ?
C(M1 C(A3 C(B3 123.75(13) . . ?
N2 C(A4 C(M2 125.55(12) . . ?
N2 C(A4 C(B4 109.89(12) . . ?
C(M2 C(A4 C(B4 124.47(13) . . ?
N3 C(A5 C(M2 125.69(12) . . ?
N3 C(A5 C(B5 110.01(12) . . ?
C(M2 C(A5 C(B5 124.30(12) . . ?
N3 C(A6 C(M3 125.81(12) . . ?
N3 C(A6 C(B6 109.91(11) . . ?
C(M3 C(A6 C(B6 124.23(12) . . ?
N4 C(A7 C(M3 126.06(12) . . ?
N4 C(A7 C(B7 110.00(12) . . ?
C(M3 C(A7 C(B7 123.94(12) . . ?
N4 C(A8 C(M4 125.93(12) . . ?
N4 C(A8 C(B8 110.21(12) . . ?
C(M4 C(A8 C(B8 123.84(12) . . ?
C(B2 C(B1 C(A1 107.00(12) . . ?
C(B2 C(B1 H36 126.5 . . ?
C(A1 C(B1 H36 126.5 . . ?
C(B1 C(B2 C(A2 106.76(12) . . ?
C(B1 C(B2 H35 126.6 . . ?
C(A2 C(B2 H35 126.6 . . ?
C(B4 C(B3 C(A3 107.23(12) . . ?
C(B4 C(B3 H25 126.4 . . ?
C(A3 C(B3 H25 126.4 . . ?
C(B3 C(B4 C(A4 106.95(12) . . ?
C(B3 C(B4 H24 126.5 . . ?
C(A4 C(B4 H24 126.5 . . ?
C(B6 C(B5 C(A5 107.16(12) . . ?
C(B6 C(B5 H14 126.4 . . ?
C(A5 C(B5 H14 126.4 . . ?
C(B5 C(B6 C(A6 106.93(12) . . ?
C(B5 C(B6 H13 126.5 . . ?
C(A6 C(B6 H13 126.5 . . ?
C(B8 C(B7 C(A7 107.35(12) . . ?
C(B8 C(B7 H3 126.3 . . ?
C(A7 C(B7 H3 126.3 . . ?
C(B7 C(B8 C(A8 106.82(12) . . ?
C(B7 C(B8 H2 126.6 . . ?
C(A8 C(B8 H2 126.6 . . ?
C(A2 C(M1 C(A3 123.43(12) . . ?
C(A2 C(M1 C1 117.94(12) . . ?
C(A3 C(M1 C1 118.61(12) . . ?
C(A5 C(M2 C(A4 123.32(12) . . ?
C(A5 C(M2 C7 118.26(12) . . ?
C(A4 C(M2 C7 118.42(12) . . ?
C(A6 C(M3 C(A7 123.09(12) . . ?
C(A6 C(M3 C13 118.55(12) . . ?
C(A7 C(M3 C13 118.30(11) . . ?
C(A1 C(M4 C(A8 122.65(12) . . ?
C(A1 C(M4 C19 119.00(12) . . ?
C(A8 C(M4 C19 118.35(12) . . ?
C6 C1 C2 118.95(13) . . ?
C6 C1 C(M1 120.16(13) . . ?
C2 C1 C(M1 120.87(13) . . ?
C3 C2 C1 120.38(15) . . ?
C3 C2 H29 119.8 . . ?
C1 C2 H29 119.8 . . ?
C4 C3 C2 120.41(16) . . ?
C4 C3 H30 119.8 . . ?
C2 C3 H30 119.8 . . ?
C3 C4 C5 119.36(14) . . ?
C3 C4 H31 120.3 . . ?
C5 C4 H31 120.3 . . ?
C4 C5 C6 120.31(15) . . ?
C4 C5 H32 119.8 . . ?
C6 C5 H32 119.8 . . ?
C1 C6 C5 120.57(15) . . ?
C1 C6 H33 119.7 . . ?
C5 C6 H33 119.7 . . ?
C12 C7 C8 119.07(13) . . ?
C12 C7 C(M2 120.38(13) . . ?
C8 C7 C(M2 120.54(13) . . ?
C9 C8 C7 120.21(14) . . ?
C9 C8 H18 119.9 . . ?
C7 C8 H18 119.9 . . ?
C10 C9 C8 120.32(15) . . ?
C10 C9 H19 119.8 . . ?
C8 C9 H19 119.8 . . ?
C9 C10 C11 119.63(14) . . ?
C9 C10 H20 120.2 . . ?
C11 C10 H20 120.2 . . ?
C10 C11 C12 120.39(14) . . ?
C10 C11 H21 119.8 . . ?
C12 C11 H21 119.8 . . ?
C11 C12 C7 120.38(14) . . ?
C11 C12 H22 119.8 . . ?
C7 C12 H22 119.8 . . ?
C18 C13 C14 118.62(13) . . ?
C18 C13 C(M3 120.83(12) . . ?
C14 C13 C(M3 120.54(12) . . ?
C15 C14 C13 120.61(14) . . ?
C15 C14 H11 119.7 . . ?
C13 C14 H11 119.7 . . ?
C14 C15 C16 120.25(14) . . ?
C14 C15 H10 119.9 . . ?
C16 C15 H10 119.9 . . ?
C17 C16 C15 119.86(13) . . ?
C17 C16 H9 120.1 . . ?
C15 C16 H9 120.1 . . ?
C16 C17 C18 120.29(14) . . ?
C16 C17 H8 119.9 . . ?
C18 C17 H8 119.9 . . ?
C13 C18 C17 120.37(14) . . ?
C13 C18 H7 119.8 . . ?
C17 C18 H7 119.8 . . ?
C20 C19 C24 118.49(13) . . ?
C20 C19 C(M4 120.10(13) . . ?
C24 C19 C(M4 121.38(13) . . ?
C21 C20 C19 120.75(14) . . ?
C21 C20 H44 119.6 . . ?
C19 C20 H44 119.6 . . ?
C20 C21 C22 120.19(14) . . ?
C20 C21 H43 119.9 . . ?
C22 C21 H43 119.9 . . ?
C23 C22 C21 119.77(14) . . ?
C23 C22 H42 120.1 . . ?
C21 C22 H42 120.1 . . ?
C22 C23 C24 119.88(14) . . ?
C22 C23 H41 120.1 . . ?
C24 C23 H41 120.1 . . ?
C23 C24 C19 120.84(14) . . ?
C23 C24 H40 119.6 . . ?
C19 C24 H40 119.6 . . ?
N7 C25 Fe1 177.18(13) . . ?
C27 C26 N5 109.51(14) . . ?
C27 C26 H49 125.2 . . ?
N5 C26 H49 125.2 . . ?
C26 C27 N6 106.50(14) . . ?
C26 C27 H48 126.8 . . ?
N6 C27 H48 126.8 . . ?
N5 C28 N6 111.25(13) . . ?
N5 C28 H46 124.4 . . ?
N6 C28 H46 124.4 . . ?
N6 C29 H47A 109.5 . . ?
N6 C29 H47B 109.5 . . ?
H47A C29 H47B 109.5 . . ?
N6 C29 H47C 109.5 . . ?
H47A C29 H47C 109.5 . . ?
H47B C29 H47C 109.5 . . ?
N8 C30 H50A 109.5 . . ?
N8 C30 H50B 109.5 . . ?
H50A C30 H50B 109.5 . . ?
N8 C30 H50C 109.5 . . ?
H50A C30 H50C 109.5 . . ?
H50B C30 H50C 109.5 . . ?
C32 C31 N8 110.47(18) . . ?
C32 C31 H51 124.8 . . ?
N8 C31 H51 124.8 . . ?
C31 C32 N9 107.08(16) . . ?
C31 C32 H52 126.5 . . ?
N9 C32 H52 126.5 . . ?
N9 C33 N8 106.13(15) . . ?
N9 C33 H53 126.9 . . ?
N8 C33 H53 126.9 . . ?
Cl1 C34 Cl2 111.32(9) . . ?
Cl1 C34 Cl3 109.59(9) . . ?
Cl2 C34 Cl3 110.30(9) . . ?
Cl1 C34 H54 108.5 . . ?
Cl2 C34 H54 108.5 . . ?
Cl3 C34 H54 108.5 . . ?

loop_
_geom_bond_atom_site_label_1
_geom_bond_atom_site_label_2
_geom_bond_distance
_geom_bond_site_symmetry_2
_geom_bond_publ_flag
Fe1 C25 1.9179(15) . ?
Fe1 N2 1.9889(11) . ?
Fe1 N3 1.9941(12) . ?
Fe1 N4 1.9943(11) . ?
Fe1 N1 1.9952(11) . ?
Fe1 N5 2.0149(12) . ?
N1 C(A2 1.3758(17) . ?
N1 C(A1 1.3800(17) . ?
N2 C(A3 1.3742(17) . ?
N2 C(A4 1.3782(17) . ?
N3 C(A5 1.3757(17) . ?
N3 C(A6 1.3768(17) . ?
N4 C(A7 1.3763(17) . ?
N4 C(A8 1.3839(17) . ?
N5 C28 1.3237(18) . ?
N5 C26 1.378(2) . ?
N6 C28 1.3416(19) . ?
N6 C27 1.362(2) . ?
N6 C29 1.4635(19) . ?
N7 C25 1.1616(19) . ?
N8 C31 1.373(2) . ?
N8 C33 1.385(2) . ?
N8 C30 1.462(2) . ?
N9 C33 1.367(2) . ?
N9 C32 1.385(3) . ?
C(A1 C(M4 1.3901(19) . ?
C(A1 C(B1 1.4405(19) . ?
C(A2 C(M1 1.3894(19) . ?
C(A2 C(B2 1.4395(19) . ?
C(A3 C(M1 1.3927(19) . ?
C(A3 C(B3 1.4407(19) . ?
C(A4 C(M2 1.3942(19) . ?
C(A4 C(B4 1.4414(19) . ?
C(A5 C(M2 1.3917(19) . ?
C(A5 C(B5 1.442(2) . ?
C(A6 C(M3 1.3945(18) . ?
C(A6 C(B6 1.4454(19) . ?
C(A7 C(M3 1.3953(19) . ?
C(A7 C(B7 1.4395(18) . ?
C(A8 C(M4 1.3957(19) . ?
C(A8 C(B8 1.4368(19) . ?
C(B1 C(B2 1.3555(19) . ?
C(B1 H36 0.9500 . ?
C(B2 H35 0.9500 . ?
C(B3 C(B4 1.351(2) . ?
C(B3 H25 0.9500 . ?
C(B4 H24 0.9500 . ?
C(B5 C(B6 1.3493(19) . ?
C(B5 H14 0.9500 . ?
C(B6 H13 0.9500 . ?
C(B7 C(B8 1.354(2) . ?
C(B7 H3 0.9500 . ?
C(B8 H2 0.9500 . ?
C(M1 C1 1.4952(19) . ?
C(M2 C7 1.4979(19) . ?
C(M3 C13 1.4956(19) . ?
C(M4 C19 1.4921(19) . ?
C1 C6 1.383(2) . ?
C1 C2 1.389(2) . ?
C2 C3 1.387(2) . ?
C2 H29 0.9500 . ?
C3 C4 1.382(2) . ?
C3 H30 0.9500 . ?
C4 C5 1.382(2) . ?
C4 H31 0.9500 . ?
C5 C6 1.388(2) . ?
C5 H32 0.9500 . ?
C6 H33 0.9500 . ?
C7 C12 1.393(2) . ?
C7 C8 1.394(2) . ?
C8 C9 1.394(2) . ?
C8 H18 0.9500 . ?
C9 C10 1.383(2) . ?
C9 H19 0.9500 . ?
C10 C11 1.386(2) . ?
C10 H20 0.9500 . ?
C11 C12 1.388(2) . ?
C11 H21 0.9500 . ?
C12 H22 0.9500 . ?
C13 C18 1.396(2) . ?
C13 C14 1.400(2) . ?
C14 C15 1.385(2) . ?
C14 H11 0.9500 . ?
C15 C16 1.391(2) . ?
C15 H10 0.9500 . ?
C16 C17 1.376(2) . ?
C16 H9 0.9500 . ?
C17 C18 1.399(2) . ?
C17 H8 0.9500 . ?
C18 H7 0.9500 . ?
C19 C20 1.394(2) . ?
C19 C24 1.394(2) . ?
C20 C21 1.386(2) . ?
C20 H44 0.9500 . ?
C21 C22 1.390(2) . ?
C21 H43 0.9500 . ?
C22 C23 1.384(2) . ?
C22 H42 0.9500 . ?
C23 C24 1.3939(19) . ?
C23 H41 0.9500 . ?
C24 H40 0.9500 . ?
C26 C27 1.353(2) . ?
C26 H49 0.9500 . ?
C27 H48 0.9500 . ?
C28 H46 0.9500 . ?
C29 H47A 0.9800 . ?
C29 H47B 0.9800 . ?
C29 H47C 0.9800 . ?
C30 H50A 0.9800 . ?
C30 H50B 0.9800 . ?
C30 H50C 0.9800 . ?
C31 C32 1.313(3) . ?
C31 H51 0.9500 . ?
C32 H52 0.9500 . ?
C33 H53 0.9500 . ?
C34 Cl1 1.7582(17) . ?
C34 Cl2 1.7584(16) . ?
C34 Cl3 1.7722(16) . ?
C34 H54 1.0000 . ?
